data_4026658
loop_
_publ_author_name
'Fang Yang'
'Ke-Gong Ji'
'Shaukat Ali'
'Yong-Min Liang'

_publ_section_title
;
 Sc(OTf)3-Catalyzed Synthesis of Indoles and SnCl4-Mediated Regioselective
 Hydrochlorination of 5-(Arylamino)pent-3-yn-2-ones
;
_journal_name_full 'Journal of Organic Chemistry'
_journal_page_first 8329
_journal_page_last 8335
_journal_paper_doi 10.1021/jo201514q
_journal_volume 76
_journal_year 2011
_chemical_formula_sum 'C23 H19 Cl2 N O'
_chemical_formula_weight 396.29
_chemical_name_systematic
; 
 ? 
;
_space_group_IT_number 14
_symmetry_cell_setting monoclinic
_symmetry_space_group_name_Hall '-P 2ybc'
_symmetry_space_group_name_H-M 'P 1 21/c 1'
_atom_sites_solution_hydrogens geom
_atom_sites_solution_primary direct
_atom_sites_solution_secondary difmap
_audit_creation_method SHELXL-97
_cell_angle_alpha 90.00
_cell_angle_beta 97.284(7)
_cell_angle_gamma 90.00
_cell_formula_units_Z 4
_cell_length_a 9.299(6)
_cell_length_b 26.824(18)
_cell_length_c 8.234(6)
_cell_measurement_reflns_used 2882
_cell_measurement_temperature 296(2)
_cell_measurement_theta_max 21.42
_cell_measurement_theta_min 2.21
_cell_volume 2037(2)
_computing_cell_refinement 'Bruker SAINT'
_computing_data_collection 'Bruker APEX2'
_computing_data_reduction 'Bruker SAINT'
_computing_molecular_graphics 'Bruker SHELXTL'
_computing_publication_material 'Bruker SHELXTL'
_computing_structure_refinement 'SHELXL-97 (Sheldrick, 2008)'
_computing_structure_solution 'SHELXS-97 (Sheldrick, 2008)'
_diffrn_ambient_temperature 296(2)
_diffrn_measured_fraction_theta_full 0.999
_diffrn_measured_fraction_theta_max 0.999
_diffrn_measurement_device_type 'Bruker APEX-II CCD'
_diffrn_measurement_method '\f and \w scans'
_diffrn_radiation_monochromator graphite
_diffrn_radiation_source 'fine-focus sealed tube'
_diffrn_radiation_type MoK\a
_diffrn_radiation_wavelength 0.71073
_diffrn_reflns_av_R_equivalents 0.0387
_diffrn_reflns_av_sigmaI/netI 0.0386
_diffrn_reflns_limit_h_max 11
_diffrn_reflns_limit_h_min -11
_diffrn_reflns_limit_k_max 30
_diffrn_reflns_limit_k_min -32
_diffrn_reflns_limit_l_max 9
_diffrn_reflns_limit_l_min -9
_diffrn_reflns_number 14529
_diffrn_reflns_theta_full 25.50
_diffrn_reflns_theta_max 25.50
_diffrn_reflns_theta_min 2.21
_exptl_absorpt_coefficient_mu 0.331
_exptl_absorpt_correction_T_max 0.9248
_exptl_absorpt_correction_T_min 0.9131
_exptl_absorpt_correction_type multi-scan
_exptl_absorpt_process_details sadabs
_exptl_crystal_colour colorless
_exptl_crystal_density_diffrn 1.292
_exptl_crystal_description block
_exptl_crystal_F_000 824
_exptl_crystal_size_max 0.28
_exptl_crystal_size_mid 0.26
_exptl_crystal_size_min 0.24
_refine_diff_density_max 0.292
_refine_diff_density_min -0.344
_refine_diff_density_rms 0.038
_refine_ls_extinction_method none
_refine_ls_goodness_of_fit_ref 1.012
_refine_ls_hydrogen_treatment constr
_refine_ls_matrix_type full
_refine_ls_number_parameters 244
_refine_ls_number_reflns 3775
_refine_ls_number_restraints 0
_refine_ls_restrained_S_all 1.012
_refine_ls_R_factor_all 0.1048
_refine_ls_R_factor_gt 0.0546
_refine_ls_shift/su_max 0.000
_refine_ls_shift/su_mean 0.000
_refine_ls_structure_factor_coef Fsqd
_refine_ls_weighting_details 'calc w=1/[\s^2^(Fo^2^)+(0.0521P)^2^+1.2929P] where P=(Fo^2^+2Fc^2^)/3'
_refine_ls_weighting_scheme calc
_refine_ls_wR_factor_gt 0.1219
_refine_ls_wR_factor_ref 0.1499
_reflns_number_gt 2235
_reflns_number_total 3775
_reflns_threshold_expression >2sigma(I)
_cod_data_source_file jo201514q_si_003.cif
_cod_data_source_block p21c
_cod_database_code 4026658

loop_
_symmetry_equiv_pos_as_xyz
'x, y, z'
'-x, y+1/2, -z+1/2'
'-x, -y, -z'
'x, -y-1/2, z-1/2'

loop_
_atom_site_label
_atom_site_type_symbol
_atom_site_fract_x
_atom_site_fract_y
_atom_site_fract_z
_atom_site_U_iso_or_equiv
_atom_site_adp_type
_atom_site_occupancy
_atom_site_symmetry_multiplicity
_atom_site_calc_flag
_atom_site_refinement_flags
C1 C 0.6430(3) 0.38804(11) 0.1968(3) 0.0484(7) Uani 1 1 d .
H1 H 0.6310 0.4221 0.1780 0.058 Uiso 1 1 calc R
C2 C 0.7632(3) 0.36466(12) 0.1528(4) 0.0559(8) Uani 1 1 d .
H2 H 0.8328 0.3829 0.1068 0.067 Uiso 1 1 calc R
C3 C 0.7809(3) 0.31418(13) 0.1765(4) 0.0624(9) Uani 1 1 d .
C4 C 0.6788(4) 0.28727(12) 0.2451(4) 0.0653(9) Uani 1 1 d .
H4 H 0.6905 0.2531 0.2600 0.078 Uiso 1 1 calc R
C5 C 0.5594(3) 0.31057(11) 0.2920(4) 0.0567(8) Uani 1 1 d .
H5 H 0.4915 0.2920 0.3397 0.068 Uiso 1 1 calc R
C6 C 0.5382(3) 0.36189(11) 0.2692(3) 0.0468(7) Uani 1 1 d .
C7 C 0.4075(4) 0.43941(12) 0.3214(4) 0.0621(9) Uani 1 1 d .
H7A H 0.5043 0.4530 0.3480 0.074 Uiso 1 1 calc R
H7B H 0.3518 0.4487 0.4085 0.074 Uiso 1 1 calc R
C8 C 0.3382(3) 0.46256(11) 0.1633(4) 0.0590(8) Uani 1 1 d .
C9 C 0.2900(3) 0.43833(12) 0.0305(4) 0.0610(8) Uani 1 1 d .
H9 H 0.2979 0.4038 0.0365 0.073 Uiso 1 1 calc R
C10 C 0.2240(4) 0.45876(13) -0.1292(5) 0.0776(11) Uani 1 1 d .
C11 C 0.1040(3) 0.43068(11) -0.2242(4) 0.0577(8) Uani 1 1 d .
C12 C 0.0608(4) 0.44414(13) -0.3862(4) 0.0725(10) Uani 1 1 d .
H12 H 0.1076 0.4702 -0.4325 0.087 Uiso 1 1 calc R
C13 C -0.0502(4) 0.41944(15) -0.4781(5) 0.0808(11) Uani 1 1 d .
H13 H -0.0783 0.4287 -0.5863 0.097 Uiso 1 1 calc R
C14 C -0.1196(4) 0.38119(15) -0.4107(4) 0.0758(10) Uani 1 1 d .
H14 H -0.1949 0.3645 -0.4732 0.091 Uiso 1 1 calc R
C15 C -0.0787(4) 0.36744(13) -0.2518(4) 0.0697(9) Uani 1 1 d .
H15 H -0.1262 0.3414 -0.2064 0.084 Uiso 1 1 calc R
C16 C 0.0326(3) 0.39207(12) -0.1589(4) 0.0584(8) Uani 1 1 d .
H16 H 0.0599 0.3825 -0.0508 0.070 Uiso 1 1 calc R
C17 C 0.2995(3) 0.35742(13) 0.3706(4) 0.0598(8) Uani 1 1 d .
H17A H 0.2806 0.3286 0.3000 0.072 Uiso 1 1 calc R
H17B H 0.2130 0.3780 0.3572 0.072 Uiso 1 1 calc R
C18 C 0.3250(3) 0.33966(10) 0.5457(3) 0.0470(7) Uani 1 1 d .
C19 C 0.4448(3) 0.35345(13) 0.6526(4) 0.0665(9) Uani 1 1 d .
H19 H 0.5140 0.3745 0.6172 0.080 Uiso 1 1 calc R
C20 C 0.4626(4) 0.33605(15) 0.8128(4) 0.0777(11) Uani 1 1 d .
H20 H 0.5438 0.3454 0.8840 0.093 Uiso 1 1 calc R
C21 C 0.3617(4) 0.30534(14) 0.8660(4) 0.0712(10) Uani 1 1 d .
H21 H 0.3741 0.2937 0.9733 0.085 Uiso 1 1 calc R
C22 C 0.2428(4) 0.29168(12) 0.7619(4) 0.0679(9) Uani 1 1 d .
H22 H 0.1733 0.2710 0.7983 0.081 Uiso 1 1 calc R
C23 C 0.2253(3) 0.30850(11) 0.6030(4) 0.0550(8) Uani 1 1 d .
H23 H 0.1441 0.2986 0.5326 0.066 Uiso 1 1 calc R
Cl1 Cl 0.93421(12) 0.28465(5) 0.12116(15) 0.1062(4) Uani 1 1 d .
Cl2 Cl 0.32600(15) 0.52638(4) 0.18052(16) 0.1183(5) Uani 1 1 d .
N1 N 0.4172(3) 0.38567(9) 0.3156(3) 0.0551(6) Uani 1 1 d .
O1 O 0.2670(4) 0.49715(12) -0.1834(4) 0.1459(16) Uani 1 1 d .

loop_
_atom_site_aniso_label
_atom_site_aniso_U_11
_atom_site_aniso_U_22
_atom_site_aniso_U_33
_atom_site_aniso_U_23
_atom_site_aniso_U_13
_atom_site_aniso_U_12
C1 0.0584(18) 0.0448(16) 0.0396(16) 0.0046(13) -0.0033(14) -0.0058(14)
C2 0.0523(18) 0.066(2) 0.0481(18) 0.0040(15) 0.0004(14) -0.0063(16)
C3 0.060(2) 0.071(2) 0.0550(19) 0.0060(17) 0.0019(16) 0.0119(17)
C4 0.079(2) 0.0467(19) 0.068(2) 0.0060(16) 0.0011(18) 0.0078(17)
C5 0.066(2) 0.0493(19) 0.0541(18) 0.0070(15) 0.0031(15) -0.0112(16)
C6 0.0512(17) 0.0484(17) 0.0381(15) 0.0023(13) -0.0045(13) -0.0066(14)
C7 0.064(2) 0.061(2) 0.060(2) -0.0095(16) 0.0047(16) -0.0014(16)
C8 0.0568(18) 0.0451(18) 0.073(2) -0.0022(16) -0.0004(16) 0.0031(15)
C9 0.0604(19) 0.0488(18) 0.069(2) 0.0086(16) -0.0089(16) -0.0058(15)
C10 0.086(3) 0.051(2) 0.087(3) 0.0157(19) -0.021(2) -0.0102(19)
C11 0.0610(19) 0.0486(18) 0.060(2) 0.0024(15) -0.0052(16) 0.0038(15)
C12 0.075(2) 0.066(2) 0.074(2) 0.0138(19) -0.0052(19) -0.0017(18)
C13 0.087(3) 0.088(3) 0.062(2) 0.003(2) -0.012(2) 0.004(2)
C14 0.067(2) 0.086(3) 0.069(2) -0.010(2) -0.0096(19) -0.002(2)
C15 0.064(2) 0.076(2) 0.068(2) -0.0041(19) 0.0062(18) -0.0127(18)
C16 0.0600(19) 0.062(2) 0.0519(19) -0.0002(16) 0.0022(15) 0.0000(16)
C17 0.0474(17) 0.075(2) 0.0556(19) 0.0096(16) -0.0010(14) -0.0029(16)
C18 0.0455(16) 0.0507(17) 0.0440(16) -0.0037(14) 0.0023(13) 0.0027(14)
C19 0.0568(19) 0.085(2) 0.056(2) -0.0043(18) -0.0018(16) -0.0138(17)
C20 0.075(2) 0.100(3) 0.052(2) -0.020(2) -0.0159(18) 0.005(2)
C21 0.099(3) 0.070(2) 0.0444(19) 0.0006(17) 0.0079(19) 0.018(2)
C22 0.088(3) 0.058(2) 0.059(2) -0.0006(17) 0.0149(19) -0.0041(18)
C23 0.0591(19) 0.0561(19) 0.0494(18) -0.0073(15) 0.0046(15) -0.0044(15)
Cl1 0.0939(8) 0.1138(9) 0.1146(9) 0.0156(7) 0.0273(6) 0.0440(7)
Cl2 0.1630(12) 0.0499(6) 0.1336(10) -0.0136(6) -0.0135(8) 0.0202(6)
N1 0.0546(15) 0.0537(16) 0.0572(16) 0.0087(12) 0.0075(12) -0.0012(13)
O1 0.182(3) 0.090(2) 0.141(3) 0.061(2) -0.074(2) -0.072(2)

loop_
_atom_type_symbol
_atom_type_description
_atom_type_scat_dispersion_real
_atom_type_scat_dispersion_imag
_atom_type_scat_source
C C 0.0033 0.0016 'International Tables Vol C Tables 4.2.6.8 and 6.1.1.4'
H H 0.0000 0.0000 'International Tables Vol C Tables 4.2.6.8 and 6.1.1.4'
N N 0.0061 0.0033 'International Tables Vol C Tables 4.2.6.8 and 6.1.1.4'
O O 0.0106 0.0060 'International Tables Vol C Tables 4.2.6.8 and 6.1.1.4'
Cl Cl 0.1484 0.1585 'International Tables Vol C Tables 4.2.6.8 and 6.1.1.4'

loop_
_geom_angle_atom_site_label_1
_geom_angle_atom_site_label_2
_geom_angle_atom_site_label_3
_geom_angle
C2 C1 C6 121.4(3)
C2 C1 H1 119.3
C6 C1 H1 119.3
C1 C2 C3 120.0(3)
C1 C2 H2 120.0
C3 C2 H2 120.0
C4 C3 C2 120.1(3)
C4 C3 Cl1 120.1(3)
C2 C3 Cl1 119.9(3)
C3 C4 C5 120.3(3)
C3 C4 H4 119.9
C5 C4 H4 119.9
C4 C5 C6 121.0(3)
C4 C5 H5 119.5
C6 C5 H5 119.5
N1 C6 C1 121.4(3)
N1 C6 C5 121.3(3)
C1 C6 C5 117.3(3)
N1 C7 C8 113.8(2)
N1 C7 H7A 108.8
C8 C7 H7A 108.8
N1 C7 H7B 108.8
C8 C7 H7B 108.8
H7A C7 H7B 107.7
C9 C8 C7 125.6(3)
C9 C8 Cl2 123.1(3)
C7 C8 Cl2 111.3(2)
C8 C9 C10 128.3(3)
C8 C9 H9 115.8
C10 C9 H9 115.8
O1 C10 C9 121.5(3)
O1 C10 C11 119.9(3)
C9 C10 C11 118.6(3)
C16 C11 C12 118.4(3)
C16 C11 C10 123.0(3)
C12 C11 C10 118.7(3)
C13 C12 C11 120.6(3)
C13 C12 H12 119.7
C11 C12 H12 119.7
C14 C13 C12 120.0(4)
C14 C13 H13 120.0
C12 C13 H13 120.0
C15 C14 C13 120.2(3)
C15 C14 H14 119.9
C13 C14 H14 119.9
C14 C15 C16 120.1(3)
C14 C15 H15 120.0
C16 C15 H15 120.0
C15 C16 C11 120.7(3)
C15 C16 H16 119.7
C11 C16 H16 119.7
N1 C17 C18 115.5(2)
N1 C17 H17A 108.4
C18 C17 H17A 108.4
N1 C17 H17B 108.4
C18 C17 H17B 108.4
H17A C17 H17B 107.5
C23 C18 C19 118.0(3)
C23 C18 C17 119.3(2)
C19 C18 C17 122.8(3)
C18 C19 C20 120.3(3)
C18 C19 H19 119.8
C20 C19 H19 119.8
C21 C20 C19 120.3(3)
C21 C20 H20 119.8
C19 C20 H20 119.8
C22 C21 C20 119.9(3)
C22 C21 H21 120.1
C20 C21 H21 120.1
C21 C22 C23 120.0(3)
C21 C22 H22 120.0
C23 C22 H22 120.0
C22 C23 C18 121.5(3)
C22 C23 H23 119.2
C18 C23 H23 119.2
C6 N1 C7 121.5(2)
C6 N1 C17 121.1(3)
C7 N1 C17 117.3(3)

loop_
_geom_bond_atom_site_label_1
_geom_bond_atom_site_label_2
_geom_bond_distance
C1 C2 1.370(4)
C1 C6 1.394(4)
C1 H1 0.9300
C2 C3 1.375(4)
C2 H2 0.9300
C3 C4 1.370(5)
C3 Cl1 1.742(3)
C4 C5 1.371(4)
C4 H4 0.9300
C5 C6 1.400(4)
C5 H5 0.9300
C6 N1 1.389(4)
C7 N1 1.446(4)
C7 C8 1.511(4)
C7 H7A 0.9700
C7 H7B 0.9700
C8 C9 1.302(4)
C8 Cl2 1.723(3)
C9 C10 1.484(4)
C9 H9 0.9300
C10 O1 1.210(4)
C10 C11 1.484(5)
C11 C16 1.376(4)
C11 C12 1.391(5)
C12 C13 1.371(5)
C12 H12 0.9300
C13 C14 1.366(5)
C13 H13 0.9300
C14 C15 1.366(5)
C14 H14 0.9300
C15 C16 1.376(4)
C15 H15 0.9300
C16 H16 0.9300
C17 N1 1.450(4)
C17 C18 1.508(4)
C17 H17A 0.9700
C17 H17B 0.9700
C18 C23 1.375(4)
C18 C19 1.380(4)
C19 C20 1.389(5)
C19 H19 0.9300
C20 C21 1.362(5)
C20 H20 0.9300
C21 C22 1.361(5)
C21 H21 0.9300
C22 C23 1.374(4)
C22 H22 0.9300
C23 H23 0.9300

loop_
_geom_torsion_atom_site_label_1
_geom_torsion_atom_site_label_2
_geom_torsion_atom_site_label_3
_geom_torsion_atom_site_label_4
_geom_torsion
C6 C1 C2 C3 1.4(4)
C1 C2 C3 C4 -0.4(5)
C1 C2 C3 Cl1 -179.7(2)
C2 C3 C4 C5 -0.7(5)
Cl1 C3 C4 C5 178.6(2)
C3 C4 C5 C6 0.8(5)
C2 C1 C6 N1 179.2(3)
C2 C1 C6 C5 -1.3(4)
C4 C5 C6 N1 179.6(3)
C4 C5 C6 C1 0.2(4)
N1 C7 C8 C9 -0.1(5)
N1 C7 C8 Cl2 178.4(2)
C7 C8 C9 C10 -178.6(3)
Cl2 C8 C9 C10 3.0(5)
C8 C9 C10 O1 37.2(6)
C8 C9 C10 C11 -143.7(4)
O1 C10 C11 C16 -168.1(4)
C9 C10 C11 C16 12.7(5)
O1 C10 C11 C12 11.4(6)
C9 C10 C11 C12 -167.7(3)
C16 C11 C12 C13 0.0(5)
C10 C11 C12 C13 -179.6(3)
C11 C12 C13 C14 0.0(6)
C12 C13 C14 C15 0.0(6)
C13 C14 C15 C16 0.0(5)
C14 C15 C16 C11 0.0(5)
C12 C11 C16 C15 0.0(5)
C10 C11 C16 C15 179.5(3)
N1 C17 C18 C23 -173.6(3)
N1 C17 C18 C19 6.6(4)
C23 C18 C19 C20 0.0(5)
C17 C18 C19 C20 179.8(3)
C18 C19 C20 C21 -0.2(5)
C19 C20 C21 C22 -0.1(5)
C20 C21 C22 C23 0.6(5)
C21 C22 C23 C18 -0.8(5)
C19 C18 C23 C22 0.4(4)
C17 C18 C23 C22 -179.4(3)
C1 C6 N1 C7 -12.4(4)
C5 C6 N1 C7 168.2(3)
C1 C6 N1 C17 171.7(2)
C5 C6 N1 C17 -7.7(4)
C8 C7 N1 C6 90.9(3)
C8 C7 N1 C17 -93.0(3)
C18 C17 N1 C6 79.7(4)
C18 C17 N1 C7 -96.4(3)

loop_
_cod_related_entry_id
_cod_related_entry_database
_cod_related_entry_code
1 ChemSpider 30659419
